data_4022148
loop_
_publ_author_name
'Sergiy V. Rosokha'
'Jay K. Kochi'

_publ_section_title
;
 The Question of Aromaticity in Open-Shell Cations and Anions as
 Ion-Radical Offsprings of Polycyclic Aromatic and Antiaromatic Hydrocarbons
;
_journal_name_full 'Journal of Organic Chemistry'
_journal_page_first 9357
_journal_page_last 9365
_journal_paper_doi 10.1021/jo061695a
_journal_volume 71
_journal_year 2006
_chemical_formula_moiety 'C18 H36 K N2 O6, C14 H16, C4 H8 O'
_chemical_formula_sum 'C36 H60 K N2 O7'
_chemical_formula_weight 671.96
_chemical_name_systematic
; 
 ? 
;
_space_group_IT_number 2
_space_group_name_Hall '-P 1'
_space_group_name_H-M_alt 'P -1'
_symmetry_cell_setting triclinic
_symmetry_space_group_name_Hall '-P 1'
_symmetry_space_group_name_H-M 'P -1'
_atom_sites_solution_hydrogens geom
_atom_sites_solution_primary direct
_atom_sites_solution_secondary difmap
_audit_creation_method SHELXL-97
_cell_angle_alpha 104.157(2)
_cell_angle_beta 92.621(2)
_cell_angle_gamma 116.839(2)
_cell_formula_units_Z 2
_cell_length_a 11.5437(16)
_cell_length_b 12.6746(17)
_cell_length_c 14.955(2)
_cell_measurement_reflns_used 7367
_cell_measurement_temperature 173(2)
_cell_measurement_theta_max 29.61
_cell_measurement_theta_min 2.25
_cell_volume 1862.0(4)
_computing_cell_refinement 'SAINT (Bruker, 2003)'
_computing_data_collection 'SMART (Bruker, 2003)'
_computing_data_reduction 'SAINT & SADABS (Bruker, 2003)'
_computing_molecular_graphics 'XP (Bruker, 1999)'
_computing_publication_material 'SHELXL, XCIF (Bruker, 1999)'
_computing_structure_refinement SHELXTL
_computing_structure_solution 'SHELXTL (Bruker, 2003)'
_diffrn_ambient_temperature 173(2)
_diffrn_measured_fraction_theta_full 0.994
_diffrn_measured_fraction_theta_max 0.981
_diffrn_measurement_device 'Bruker SMART'
_diffrn_measurement_method 'omega-scan, full sphere'
_diffrn_radiation_monochromator graphite
_diffrn_radiation_source 'fine-focus sealed tube'
_diffrn_radiation_type MoK\a
_diffrn_radiation_wavelength 0.71073
_diffrn_reflns_av_R_equivalents 0.0319
_diffrn_reflns_av_sigmaI/netI 0.0496
_diffrn_reflns_limit_h_max 16
_diffrn_reflns_limit_h_min -16
_diffrn_reflns_limit_k_max 17
_diffrn_reflns_limit_k_min -17
_diffrn_reflns_limit_l_max 21
_diffrn_reflns_limit_l_min -21
_diffrn_reflns_number 28029
_diffrn_reflns_theta_full 29.50
_diffrn_reflns_theta_max 30.07
_diffrn_reflns_theta_min 1.43
_diffrn_standards_decay_% 0
_diffrn_standards_interval_count 0
_diffrn_standards_interval_time 0
_diffrn_standards_number 0
_exptl_absorpt_coefficient_mu 0.190
_exptl_absorpt_correction_T_max 0.968
_exptl_absorpt_correction_T_min 0.804
_exptl_absorpt_correction_type multi-scan
_exptl_absorpt_process_details '(SADABS; Bruker, 2003)'
_exptl_crystal_colour black
_exptl_crystal_density_diffrn 1.199
_exptl_crystal_density_method 'not measured'
_exptl_crystal_description block
_exptl_crystal_F_000 730
_exptl_crystal_size_max 0.50
_exptl_crystal_size_mid 0.50
_exptl_crystal_size_min 0.50
_refine_diff_density_max 0.552
_refine_diff_density_min -0.294
_refine_diff_density_rms 0.063
_refine_ls_extinction_method none
_refine_ls_goodness_of_fit_ref 0.936
_refine_ls_hydrogen_treatment constr
_refine_ls_matrix_type full
_refine_ls_number_parameters 419
_refine_ls_number_reflns 10708
_refine_ls_number_restraints 0
_refine_ls_restrained_S_all 0.936
_refine_ls_R_factor_all 0.0732
_refine_ls_R_factor_gt 0.0494
_refine_ls_shift/su_max 0.001
_refine_ls_shift/su_mean 0.000
_refine_ls_structure_factor_coef Fsqd
_refine_ls_weighting_details 'calc w=1/[\s^2^(Fo^2^)+(0.0697P)^2^+0.0000P] where P=(Fo^2^+2Fc^2^)/3'
_refine_ls_weighting_scheme calc
_refine_ls_wR_factor_gt 0.1163
_refine_ls_wR_factor_ref 0.1251
_reflns_number_gt 7258
_reflns_number_total 10708
_reflns_threshold_expression >2sigma(I)
_cod_data_source_file jo061695asi20060815_023041.cif
_cod_depositor_comments
;
The following automatic conversions were performed:
'_symmetry_cell_setting' value 'Triclinic' changed to 'triclinic'
according to '/home/saulius/struct/CIF-dictionaries/cif_core.dic'
dictionary named 'cif_core.dic' version 2.4.1 from 2010-06-29.

Automatic conversion script
Id: cif_fix_enum 1527 2010-12-29 10:47:43Z saulius 
;
_cod_database_code 4022148

loop_
_symmetry_equiv_pos_as_xyz
'x, y, z'
'-x, -y, -z'

loop_
_atom_site_label
_atom_site_type_symbol
_atom_site_fract_x
_atom_site_fract_y
_atom_site_fract_z
_atom_site_U_iso_or_equiv
_atom_site_adp_type
_atom_site_occupancy
_atom_site_symmetry_multiplicity
_atom_site_calc_flag
_atom_site_refinement_flags
K1 K 0.69300(3) 0.89505(3) 0.39156(2) 0.02586(8) Uani 1 1 d .
O6 O 0.92190(10) 1.12245(9) 0.40901(7) 0.0297(2) Uani 1 1 d .
N1 N 0.64014(11) 0.80212(10) 0.56368(8) 0.0270(3) Uani 1 1 d .
O5 O 0.84503(9) 1.05012(9) 0.56999(7) 0.0285(2) Uani 1 1 d .
O1 O 0.69651(10) 0.67459(9) 0.39081(7) 0.0294(2) Uani 1 1 d .
O3 O 0.44036(10) 0.79268(10) 0.43346(7) 0.0313(2) Uani 1 1 d .
O4 O 0.49625(10) 0.92287(9) 0.29570(7) 0.0321(2) Uani 1 1 d .
N2 N 0.74462(12) 0.98811(11) 0.22359(8) 0.0306(3) Uani 1 1 d .
O2 O 0.70653(11) 0.74866(10) 0.22836(7) 0.0349(2) Uani 1 1 d .
C4 C 1.06858(14) 1.51546(12) 0.50923(10) 0.0266(3) Uani 1 1 d .
C15 C 0.69198(16) 0.71453(14) 0.55576(11) 0.0326(3) Uani 1 1 d .
H15A H 0.6646 0.6722 0.6046 0.039 Uiso 1 1 calc R
H15B H 0.7896 0.7614 0.5682 0.039 Uiso 1 1 calc R
C30 C 0.96103(15) 1.20945(13) 0.50030(10) 0.0309(3) Uani 1 1 d .
H30A H 0.8952 1.2387 0.5120 0.037 Uiso 1 1 calc R
H30B H 1.0473 1.2820 0.5046 0.037 Uiso 1 1 calc R
C1 C 0.92534(15) 1.51328(13) 0.65990(11) 0.0312(3) Uani 1 1 d .
C18 C 0.71472(16) 0.63989(14) 0.22898(11) 0.0336(3) Uani 1 1 d .
H18A H 0.8081 0.6606 0.2453 0.040 Uiso 1 1 calc R
H18B H 0.6775 0.5783 0.1661 0.040 Uiso 1 1 calc R
C3 C 1.12667(15) 1.54396(13) 0.60307(11) 0.0308(3) Uani 1 1 d .
H3 H 1.2171 1.5651 0.6162 0.037 Uiso 1 1 calc R
C2 C 1.05721(16) 1.54256(13) 0.67788(11) 0.0321(3) Uani 1 1 d .
C17 C 0.63897(16) 0.58749(13) 0.29950(10) 0.0342(3) Uani 1 1 d .
H17A H 0.5460 0.5684 0.2836 0.041 Uiso 1 1 calc R
H17B H 0.6400 0.5095 0.2986 0.041 Uiso 1 1 calc R
C22 C 0.42800(15) 0.80218(14) 0.52912(10) 0.0312(3) Uani 1 1 d .
H22A H 0.3336 0.7604 0.5343 0.037 Uiso 1 1 calc R
H22B H 0.4674 0.8904 0.5665 0.037 Uiso 1 1 calc R
C27 C 0.71034(15) 0.90793(14) 0.64838(10) 0.0304(3) Uani 1 1 d .
H27A H 0.7138 0.8762 0.7022 0.037 Uiso 1 1 calc R
H27B H 0.6591 0.9533 0.6608 0.037 Uiso 1 1 calc R
C5 C 0.86483(14) 1.48516(13) 0.56736(10) 0.0297(3) Uani 1 1 d .
H5 H 0.7748 1.4656 0.5559 0.036 Uiso 1 1 calc R
C29 C 0.97135(14) 1.14877(14) 0.57160(11) 0.0328(3) Uani 1 1 d .
H29A H 1.0341 1.1162 0.5580 0.039 Uiso 1 1 calc R
H29B H 1.0051 1.2102 0.6347 0.039 Uiso 1 1 calc R
C28 C 0.84872(15) 0.99740(14) 0.64311(10) 0.0319(3) Uani 1 1 d .
H28A H 0.8909 1.0637 0.7036 0.038 Uiso 1 1 calc R
H28B H 0.9016 0.9536 0.6307 0.038 Uiso 1 1 calc R
C21 C 0.49800(15) 0.74212(14) 0.56553(11) 0.0330(3) Uani 1 1 d .
H21A H 0.4853 0.7441 0.6308 0.040 Uiso 1 1 calc R
H21B H 0.4575 0.6542 0.5274 0.040 Uiso 1 1 calc R
C23 C 0.34751(15) 0.81602(15) 0.38787(12) 0.0345(3) Uani 1 1 d .
H23A H 0.3555 0.8964 0.4240 0.041 Uiso 1 1 calc R
H23B H 0.2568 0.7504 0.3848 0.041 Uiso 1 1 calc R
C31 C 0.92370(17) 1.18109(14) 0.33868(11) 0.0376(4) Uani 1 1 d .
H31A H 1.0138 1.2491 0.3441 0.045 Uiso 1 1 calc R
H31B H 0.8630 1.2169 0.3473 0.045 Uiso 1 1 calc R
C16 C 0.64645(17) 0.61797(14) 0.46126(11) 0.0357(4) Uani 1 1 d .
H16A H 0.6776 0.5572 0.4628 0.043 Uiso 1 1 calc R
H16B H 0.5488 0.5731 0.4466 0.043 Uiso 1 1 calc R
C19 C 0.77384(17) 0.80218(15) 0.16053(11) 0.0375(4) Uani 1 1 d .
H19A H 0.7570 0.7362 0.1021 0.045 Uiso 1 1 calc R
H19B H 0.8701 0.8491 0.1846 0.045 Uiso 1 1 calc R
C32 C 0.88164(16) 1.08777(14) 0.24339(11) 0.0362(4) Uani 1 1 d .
H32A H 0.8935 1.1317 0.1953 0.043 Uiso 1 1 calc R
H32B H 0.9408 1.0502 0.2372 0.043 Uiso 1 1 calc R
C20 C 0.72517(17) 0.88724(15) 0.14080(10) 0.0366(4) Uani 1 1 d .
H20A H 0.7714 0.9237 0.0931 0.044 Uiso 1 1 calc R
H20B H 0.6298 0.8379 0.1137 0.044 Uiso 1 1 calc R
C26 C 0.65208(16) 1.03447(15) 0.20896(12) 0.0379(4) Uani 1 1 d .
H26A H 0.6591 1.0550 0.1490 0.046 Uiso 1 1 calc R
H26B H 0.6780 1.1119 0.2598 0.046 Uiso 1 1 calc R
C24 C 0.37206(15) 0.81874(15) 0.29116(12) 0.0361(4) Uani 1 1 d .
H24A H 0.3723 0.7414 0.2569 0.043 Uiso 1 1 calc R
H24B H 0.3007 0.8243 0.2568 0.043 Uiso 1 1 calc R
C25 C 0.51055(17) 0.94426(17) 0.20666(12) 0.0408(4) Uani 1 1 d .
H25A H 0.4525 0.9782 0.1913 0.049 Uiso 1 1 calc R
H25B H 0.4841 0.8652 0.1576 0.049 Uiso 1 1 calc R
C6 C 0.84730(18) 1.51777(16) 0.73735(12) 0.0438(4) Uani 1 1 d .
H6A H 0.8571 1.4706 0.7774 0.066 Uiso 1 1 calc R
H6B H 0.7539 1.4816 0.7102 0.066 Uiso 1 1 calc R
H6C H 0.8801 1.6040 0.7749 0.066 Uiso 1 1 calc R
C7 C 1.12919(19) 1.57844(18) 0.77611(12) 0.0459(4) Uani 1 1 d .
H7A H 1.1431 1.6606 0.8113 0.069 Uiso 1 1 calc R
H7B H 1.2147 1.5803 0.7735 0.069 Uiso 1 1 calc R
H7C H 1.0765 1.5177 0.8074 0.069 Uiso 1 1 calc R
C11 C 0.54904(15) 0.48945(14) -0.02271(10) 0.0321(3) Uani 1 1 d .
C12 C 0.38774(16) 0.43888(15) 0.08126(11) 0.0375(4) Uani 1 1 d .
H12 H 0.3232 0.4528 0.1116 0.045 Uiso 1 1 calc R
C10 C 0.57619(16) 0.39702(14) -0.00517(11) 0.0371(4) Uani 1 1 d .
H10 H 0.6410 0.3822 -0.0343 0.044 Uiso 1 1 calc R
C8 C 0.41629(17) 0.34755(15) 0.09656(11) 0.0407(4) Uani 1 1 d .
C9 C 0.51105(17) 0.32655(14) 0.05357(11) 0.0388(4) Uani 1 1 d .
C14 C 0.5424(2) 0.22698(17) 0.06617(14) 0.0529(5) Uani 1 1 d .
H14A H 0.5634 0.2383 0.1332 0.079 Uiso 1 1 calc R
H14B H 0.6183 0.2326 0.0368 0.079 Uiso 1 1 calc R
H14C H 0.4659 0.1454 0.0367 0.079 Uiso 1 1 calc R
C13 C 0.3426(2) 0.27379(18) 0.16007(14) 0.0584(5) Uani 1 1 d .
H13A H 0.2807 0.3021 0.1841 0.088 Uiso 1 1 calc R
H13B H 0.4056 0.2858 0.2126 0.088 Uiso 1 1 calc R
H13C H 0.2936 0.1857 0.1246 0.088 Uiso 1 1 calc R
O7 O 1.1402(2) 0.82963(18) 0.13304(13) 0.1050(7) Uani 1 1 d .
C35 C 1.0071(3) 0.7753(2) -0.00841(16) 0.0759(7) Uani 1 1 d .
H35A H 1.0241 0.7665 -0.0734 0.091 Uiso 1 1 calc R
H35B H 0.9327 0.7940 -0.0030 0.091 Uiso 1 1 calc R
C34 C 0.9778(3) 0.6606(2) 0.01783(16) 0.0715(6) Uani 1 1 d .
H34A H 0.8881 0.6232 0.0331 0.086 Uiso 1 1 calc R
H34B H 0.9843 0.5988 -0.0339 0.086 Uiso 1 1 calc R
C36 C 1.1263(3) 0.8730(3) 0.0595(2) 0.1041(10) Uani 1 1 d .
H36A H 1.2049 0.8938 0.0291 0.125 Uiso 1 1 calc R
H36B H 1.1175 0.9487 0.0826 0.125 Uiso 1 1 calc R
C33 C 1.0771(3) 0.7017(3) 0.0993(2) 0.1017(10) Uani 1 1 d .
H33A H 1.0351 0.6658 0.1485 0.122 Uiso 1 1 calc R
H33B H 1.1422 0.6730 0.0822 0.122 Uiso 1 1 calc R

loop_
_atom_site_aniso_label
_atom_site_aniso_U_11
_atom_site_aniso_U_22
_atom_site_aniso_U_33
_atom_site_aniso_U_23
_atom_site_aniso_U_13
_atom_site_aniso_U_12
K1 0.02524(16) 0.02167(15) 0.02710(16) 0.00829(12) 0.00378(11) 0.00782(12)
O6 0.0347(6) 0.0184(5) 0.0302(5) 0.0080(4) 0.0046(4) 0.0077(4)
N1 0.0258(6) 0.0229(6) 0.0292(6) 0.0101(5) 0.0051(5) 0.0080(5)
O5 0.0214(5) 0.0252(5) 0.0307(5) 0.0101(4) 0.0011(4) 0.0038(4)
O1 0.0351(6) 0.0199(5) 0.0263(5) 0.0068(4) 0.0036(4) 0.0076(4)
O3 0.0277(5) 0.0343(6) 0.0353(6) 0.0141(5) 0.0086(4) 0.0156(5)
O4 0.0290(5) 0.0302(5) 0.0304(6) 0.0113(4) 0.0017(4) 0.0078(5)
N2 0.0335(7) 0.0256(6) 0.0273(6) 0.0094(5) 0.0032(5) 0.0092(5)
O2 0.0483(7) 0.0290(6) 0.0298(6) 0.0099(4) 0.0116(5) 0.0195(5)
C4 0.0276(7) 0.0146(6) 0.0335(8) 0.0057(5) 0.0035(6) 0.0076(6)
C15 0.0392(9) 0.0313(8) 0.0329(8) 0.0173(6) 0.0089(7) 0.0174(7)
C30 0.0258(7) 0.0194(7) 0.0363(8) 0.0041(6) 0.0062(6) 0.0036(6)
C1 0.0365(8) 0.0200(7) 0.0321(8) 0.0074(6) 0.0078(6) 0.0095(6)
C18 0.0412(9) 0.0265(7) 0.0285(8) 0.0018(6) 0.0000(6) 0.0163(7)
C3 0.0270(7) 0.0243(7) 0.0365(8) 0.0062(6) 0.0007(6) 0.0105(6)
C2 0.0377(8) 0.0212(7) 0.0317(8) 0.0071(6) 0.0022(6) 0.0102(6)
C17 0.0392(9) 0.0216(7) 0.0326(8) 0.0035(6) -0.0017(7) 0.0098(6)
C22 0.0263(7) 0.0272(7) 0.0348(8) 0.0083(6) 0.0094(6) 0.0084(6)
C27 0.0344(8) 0.0298(7) 0.0239(7) 0.0102(6) 0.0067(6) 0.0115(6)
C5 0.0244(7) 0.0213(7) 0.0381(8) 0.0080(6) 0.0057(6) 0.0069(6)
C29 0.0230(7) 0.0283(7) 0.0313(8) 0.0056(6) 0.0013(6) 0.0011(6)
C28 0.0308(8) 0.0310(8) 0.0273(8) 0.0088(6) 0.0000(6) 0.0098(7)
C21 0.0300(8) 0.0286(8) 0.0370(8) 0.0163(7) 0.0098(6) 0.0075(6)
C23 0.0247(7) 0.0327(8) 0.0480(10) 0.0158(7) 0.0065(7) 0.0135(7)
C31 0.0399(9) 0.0224(7) 0.0427(9) 0.0155(7) 0.0018(7) 0.0060(7)
C16 0.0449(9) 0.0261(7) 0.0390(9) 0.0165(7) 0.0126(7) 0.0155(7)
C19 0.0460(10) 0.0333(8) 0.0292(8) 0.0078(7) 0.0112(7) 0.0160(7)
C32 0.0364(9) 0.0320(8) 0.0347(8) 0.0177(7) 0.0076(7) 0.0078(7)
C20 0.0463(9) 0.0339(8) 0.0236(7) 0.0098(6) 0.0046(7) 0.0138(7)
C26 0.0443(10) 0.0384(9) 0.0357(9) 0.0209(7) 0.0081(7) 0.0186(8)
C24 0.0271(8) 0.0302(8) 0.0436(9) 0.0112(7) -0.0019(7) 0.0082(7)
C25 0.0386(9) 0.0501(10) 0.0355(9) 0.0193(8) 0.0024(7) 0.0198(8)
C6 0.0451(10) 0.0368(9) 0.0392(9) 0.0091(7) 0.0125(8) 0.0117(8)
C7 0.0509(11) 0.0477(10) 0.0357(9) 0.0101(8) 0.0014(8) 0.0225(9)
C11 0.0323(8) 0.0286(7) 0.0211(7) 0.0036(6) -0.0021(6) 0.0054(6)
C12 0.0379(9) 0.0347(8) 0.0269(8) 0.0076(7) 0.0041(6) 0.0076(7)
C10 0.0384(9) 0.0323(8) 0.0300(8) 0.0042(7) -0.0017(7) 0.0115(7)
C8 0.0456(10) 0.0318(8) 0.0271(8) 0.0093(7) -0.0030(7) 0.0044(7)
C9 0.0457(10) 0.0270(8) 0.0293(8) 0.0056(6) -0.0086(7) 0.0083(7)
C14 0.0620(13) 0.0376(10) 0.0479(11) 0.0117(8) -0.0112(9) 0.0170(9)
C13 0.0685(14) 0.0459(11) 0.0472(11) 0.0245(9) 0.0106(10) 0.0108(10)
O7 0.1262(17) 0.0703(12) 0.0766(13) 0.0013(10) -0.0430(12) 0.0279(12)
C35 0.0898(18) 0.0860(18) 0.0453(13) 0.0281(12) 0.0116(12) 0.0323(15)
C34 0.0760(16) 0.0624(14) 0.0558(13) 0.0075(11) -0.0014(12) 0.0225(13)
C36 0.107(2) 0.0629(17) 0.106(2) 0.0355(17) -0.0097(19) 0.0077(16)
C33 0.108(2) 0.0672(18) 0.103(2) 0.0213(16) -0.0337(18) 0.0255(17)

loop_
_atom_type_symbol
_atom_type_description
_atom_type_scat_dispersion_real
_atom_type_scat_dispersion_imag
_atom_type_scat_source
C C 0.0033 0.0016 'International Tables Vol C Tables 4.2.6.8 and 6.1.1.4'
H H 0.0000 0.0000 'International Tables Vol C Tables 4.2.6.8 and 6.1.1.4'
N N 0.0061 0.0033 'International Tables Vol C Tables 4.2.6.8 and 6.1.1.4'
O O 0.0106 0.0060 'International Tables Vol C Tables 4.2.6.8 and 6.1.1.4'
K K 0.2009 0.2494 'International Tables Vol C Tables 4.2.6.8 and 6.1.1.4'

loop_
_geom_angle_atom_site_label_1
_geom_angle_atom_site_label_2
_geom_angle_atom_site_label_3
_geom_angle
_geom_angle_site_symmetry_1
_geom_angle_site_symmetry_3
O2 K1 O3 111.16(3) . .
O2 K1 O1 60.58(3) . .
O3 K1 O1 88.04(3) . .
O2 K1 O5 140.86(3) . .
O3 K1 O5 101.25(3) . .
O1 K1 O5 100.53(3) . .
O2 K1 O4 90.89(3) . .
O3 K1 O4 61.40(3) . .
O1 K1 O4 128.12(3) . .
O5 K1 O4 124.59(3) . .
O2 K1 O6 100.60(3) . .
O3 K1 O6 143.48(3) . .
O1 K1 O6 124.20(3) . .
O5 K1 O6 59.84(3) . .
O4 K1 O6 101.76(3) . .
O2 K1 N2 60.09(3) . .
O3 K1 N2 120.78(3) . .
O1 K1 N2 120.03(3) . .
O5 K1 N2 120.02(3) . .
O4 K1 N2 60.47(3) . .
O6 K1 N2 61.00(3) . .
O2 K1 N1 120.40(3) . .
O3 K1 N1 59.09(3) . .
O1 K1 N1 60.46(3) . .
O5 K1 N1 59.68(3) . .
O4 K1 N1 119.30(3) . .
O6 K1 N1 118.78(3) . .
N2 K1 N1 179.51(3) . .
O2 K1 C24 88.91(4) . .
O3 K1 C24 42.35(3) . .
O1 K1 C24 108.30(3) . .
O5 K1 C24 130.23(4) . .
O4 K1 C24 22.72(3) . .
O6 K1 C24 124.33(3) . .
N2 K1 C24 78.51(4) . .
N1 K1 C24 101.38(4) . .
C31 O6 C30 110.51(11) . .
C31 O6 K1 116.92(8) . .
C30 O6 K1 113.58(8) . .
C15 N1 C27 110.64(12) . .
C15 N1 C21 111.30(12) . .
C27 N1 C21 109.57(12) . .
C15 N1 K1 106.07(8) . .
C27 N1 K1 108.81(8) . .
C21 N1 K1 110.39(8) . .
C28 O5 C29 111.28(11) . .
C28 O5 K1 119.71(8) . .
C29 O5 K1 116.46(8) . .
C16 O1 C17 110.97(11) . .
C16 O1 K1 119.63(8) . .
C17 O1 K1 109.21(8) . .
C23 O3 C22 111.05(11) . .
C23 O3 K1 116.37(8) . .
C22 O3 K1 118.02(8) . .
C25 O4 C24 111.39(12) . .
C25 O4 K1 119.14(9) . .
C24 O4 K1 107.33(8) . .
C26 N2 C32 110.92(12) . .
C26 N2 C20 110.43(12) . .
C32 N2 C20 109.72(12) . .
C26 N2 K1 107.55(9) . .
C32 N2 K1 108.12(8) . .
C20 N2 K1 110.05(8) . .
C19 O2 C18 111.86(11) . .
C19 O2 K1 120.53(8) . .
C18 O2 K1 119.41(8) . .
C5 C4 C3 124.52(14) 2_786 .
C5 C4 C4 117.89(16) 2_786 2_786
C3 C4 C4 117.59(17) . 2_786
N1 C15 C16 113.90(13) . .
N1 C15 H15A 108.8 . .
C16 C15 H15A 108.8 . .
N1 C15 H15B 108.8 . .
C16 C15 H15B 108.8 . .
H15A C15 H15B 107.7 . .
O6 C30 C29 109.18(12) . .
O6 C30 H30A 109.8 . .
C29 C30 H30A 109.8 . .
O6 C30 H30B 109.8 . .
C29 C30 H30B 109.8 . .
H30A C30 H30B 108.3 . .
C2 C1 C5 119.16(14) . .
C2 C1 C6 121.90(14) . .
C5 C1 C6 118.84(14) . .
O2 C18 C17 108.65(12) . .
O2 C18 H18A 110.0 . .
C17 C18 H18A 110.0 . .
O2 C18 H18B 110.0 . .
C17 C18 H18B 110.0 . .
H18A C18 H18B 108.3 . .
C2 C3 C4 123.18(14) . .
C2 C3 H3 118.4 . .
C4 C3 H3 118.4 . .
C1 C2 C3 119.06(14) . .
C1 C2 C7 121.69(15) . .
C3 C2 C7 119.19(15) . .
O1 C17 C18 109.78(12) . .
O1 C17 H17A 109.7 . .
C18 C17 H17A 109.7 . .
O1 C17 H17B 109.7 . .
C18 C17 H17B 109.7 . .
H17A C17 H17B 108.2 . .
O3 C22 C21 108.56(12) . .
O3 C22 H22A 110.0 . .
C21 C22 H22A 110.0 . .
O3 C22 H22B 110.0 . .
C21 C22 H22B 110.0 . .
H22A C22 H22B 108.4 . .
N1 C27 C28 114.57(12) . .
N1 C27 H27A 108.6 . .
C28 C27 H27A 108.6 . .
N1 C27 H27B 108.6 . .
C28 C27 H27B 108.6 . .
H27A C27 H27B 107.6 . .
C1 C5 C4 123.11(14) . 2_786
C1 C5 H5 118.4 . .
C4 C5 H5 118.4 2_786 .
O5 C29 C30 109.75(12) . .
O5 C29 H29A 109.7 . .
C30 C29 H29A 109.7 . .
O5 C29 H29B 109.7 . .
C30 C29 H29B 109.7 . .
H29A C29 H29B 108.2 . .
O5 C28 C27 109.43(12) . .
O5 C28 H28A 109.8 . .
C27 C28 H28A 109.8 . .
O5 C28 H28B 109.8 . .
C27 C28 H28B 109.8 . .
H28A C28 H28B 108.2 . .
N1 C21 C22 113.33(12) . .
N1 C21 H21A 108.9 . .
C22 C21 H21A 108.9 . .
N1 C21 H21B 108.9 . .
C22 C21 H21B 108.9 . .
H21A C21 H21B 107.7 . .
O3 C23 C24 109.84(13) . .
O3 C23 H23A 109.7 . .
C24 C23 H23A 109.7 . .
O3 C23 H23B 109.7 . .
C24 C23 H23B 109.7 . .
H23A C23 H23B 108.2 . .
O6 C31 C32 109.55(12) . .
O6 C31 H31A 109.8 . .
C32 C31 H31A 109.8 . .
O6 C31 H31B 109.8 . .
C32 C31 H31B 109.8 . .
H31A C31 H31B 108.2 . .
O1 C16 C15 110.28(12) . .
O1 C16 H16A 109.6 . .
C15 C16 H16A 109.6 . .
O1 C16 H16B 109.6 . .
C15 C16 H16B 109.6 . .
H16A C16 H16B 108.1 . .
O2 C19 C20 108.81(13) . .
O2 C19 H19A 109.9 . .
C20 C19 H19A 109.9 . .
O2 C19 H19B 109.9 . .
C20 C19 H19B 109.9 . .
H19A C19 H19B 108.3 . .
N2 C32 C31 114.84(13) . .
N2 C32 H32A 108.6 . .
C31 C32 H32A 108.6 . .
N2 C32 H32B 108.6 . .
C31 C32 H32B 108.6 . .
H32A C32 H32B 107.5 . .
N2 C20 C19 114.16(13) . .
N2 C20 H20A 108.7 . .
C19 C20 H20A 108.7 . .
N2 C20 H20B 108.7 . .
C19 C20 H20B 108.7 . .
H20A C20 H20B 107.6 . .
N2 C26 C25 113.79(13) . .
N2 C26 H26A 108.8 . .
C25 C26 H26A 108.8 . .
N2 C26 H26B 108.8 . .
C25 C26 H26B 108.8 . .
H26A C26 H26B 107.7 . .
O4 C24 C23 109.82(12) . .
O4 C24 K1 49.94(6) . .
C23 C24 K1 82.20(8) . .
O4 C24 H24A 109.7 . .
C23 C24 H24A 109.7 . .
K1 C24 H24A 81.8 . .
O4 C24 H24B 109.7 . .
C23 C24 H24B 109.7 . .
K1 C24 H24B 159.6 . .
H24A C24 H24B 108.2 . .
O4 C25 C26 109.56(13) . .
O4 C25 H25A 109.8 . .
C26 C25 H25A 109.8 . .
O4 C25 H25B 109.8 . .
C26 C25 H25B 109.8 . .
H25A C25 H25B 108.2 . .
C1 C6 H6A 109.5 . .
C1 C6 H6B 109.5 . .
H6A C6 H6B 109.5 . .
C1 C6 H6C 109.5 . .
H6A C6 H6C 109.5 . .
H6B C6 H6C 109.5 . .
C2 C7 H7A 109.5 . .
C2 C7 H7B 109.5 . .
H7A C7 H7B 109.5 . .
C2 C7 H7C 109.5 . .
H7A C7 H7C 109.5 . .
H7B C7 H7C 109.5 . .
C12 C11 C10 123.94(15) 2_665 .
C12 C11 C11 118.48(18) 2_665 2_665
C10 C11 C11 117.58(18) . 2_665
C8 C12 C11 122.48(16) . 2_665
C8 C12 H12 118.8 . .
C11 C12 H12 118.8 2_665 .
C9 C10 C11 122.65(16) . .
C9 C10 H10 118.7 . .
C11 C10 H10 118.7 . .
C9 C8 C12 119.69(15) . .
C9 C8 C13 121.32(17) . .
C12 C8 C13 118.99(17) . .
C8 C9 C10 119.12(15) . .
C8 C9 C14 121.43(16) . .
C10 C9 C14 119.42(17) . .
C9 C14 H14A 109.5 . .
C9 C14 H14B 109.5 . .
H14A C14 H14B 109.5 . .
C9 C14 H14C 109.5 . .
H14A C14 H14C 109.5 . .
H14B C14 H14C 109.5 . .
C8 C13 H13A 109.5 . .
C8 C13 H13B 109.5 . .
H13A C13 H13B 109.5 . .
C8 C13 H13C 109.5 . .
H13A C13 H13C 109.5 . .
H13B C13 H13C 109.5 . .
C36 O7 C33 107.3(2) . .
C36 C35 C34 104.2(2) . .
C36 C35 H35A 110.9 . .
C34 C35 H35A 110.9 . .
C36 C35 H35B 110.9 . .
C34 C35 H35B 110.9 . .
H35A C35 H35B 108.9 . .
C33 C34 C35 104.7(2) . .
C33 C34 H34A 110.8 . .
C35 C34 H34A 110.8 . .
C33 C34 H34B 110.8 . .
C35 C34 H34B 110.8 . .
H34A C34 H34B 108.9 . .
O7 C36 C35 108.2(2) . .
O7 C36 H36A 110.1 . .
C35 C36 H36A 110.1 . .
O7 C36 H36B 110.1 . .
C35 C36 H36B 110.1 . .
H36A C36 H36B 108.4 . .
O7 C33 C34 109.5(2) . .
O7 C33 H33A 109.8 . .
C34 C33 H33A 109.8 . .
O7 C33 H33B 109.8 . .
C34 C33 H33B 109.8 . .
H33A C33 H33B 108.2 . .

loop_
_geom_bond_atom_site_label_1
_geom_bond_atom_site_label_2
_geom_bond_distance
_geom_bond_site_symmetry_2
K1 O2 2.7396(11) .
K1 O3 2.7802(11) .
K1 O1 2.8101(11) .
K1 O5 2.8204(10) .
K1 O4 2.8304(11) .
K1 O6 2.8372(11) .
K1 N2 3.0013(13) .
K1 N1 3.0599(12) .
K1 C24 3.5300(16) .
O6 C31 1.4246(18) .
O6 C30 1.4288(17) .
N1 C15 1.4651(19) .
N1 C27 1.4675(18) .
N1 C21 1.4694(19) .
O5 C28 1.4224(17) .
O5 C29 1.4233(17) .
O1 C16 1.4178(18) .
O1 C17 1.4290(17) .
O3 C23 1.4210(18) .
O3 C22 1.4253(18) .
O4 C25 1.4248(19) .
O4 C24 1.4284(18) .
N2 C26 1.464(2) .
N2 C32 1.4681(19) .
N2 C20 1.4695(19) .
O2 C19 1.4233(19) .
O2 C18 1.4260(17) .
C4 C5 1.409(2) 2_786
C4 C3 1.413(2) .
C4 C4 1.443(3) 2_786
C15 C16 1.509(2) .
C15 H15A 0.9900 .
C15 H15B 0.9900 .
C30 C29 1.488(2) .
C30 H30A 0.9900 .
C30 H30B 0.9900 .
C1 C2 1.390(2) .
C1 C5 1.406(2) .
C1 C6 1.505(2) .
C18 C17 1.490(2) .
C18 H18A 0.9900 .
C18 H18B 0.9900 .
C3 C2 1.405(2) .
C3 H3 0.9500 .
C2 C7 1.509(2) .
C17 H17A 0.9900 .
C17 H17B 0.9900 .
C22 C21 1.499(2) .
C22 H22A 0.9900 .
C22 H22B 0.9900 .
C27 C28 1.505(2) .
C27 H27A 0.9900 .
C27 H27B 0.9900 .
C5 C4 1.409(2) 2_786
C5 H5 0.9500 .
C29 H29A 0.9900 .
C29 H29B 0.9900 .
C28 H28A 0.9900 .
C28 H28B 0.9900 .
C21 H21A 0.9900 .
C21 H21B 0.9900 .
C23 C24 1.492(2) .
C23 H23A 0.9900 .
C23 H23B 0.9900 .
C31 C32 1.503(2) .
C31 H31A 0.9900 .
C31 H31B 0.9900 .
C16 H16A 0.9900 .
C16 H16B 0.9900 .
C19 C20 1.501(2) .
C19 H19A 0.9900 .
C19 H19B 0.9900 .
C32 H32A 0.9900 .
C32 H32B 0.9900 .
C20 H20A 0.9900 .
C20 H20B 0.9900 .
C26 C25 1.505(2) .
C26 H26A 0.9900 .
C26 H26B 0.9900 .
C24 H24A 0.9900 .
C24 H24B 0.9900 .
C25 H25A 0.9900 .
C25 H25B 0.9900 .
C6 H6A 0.9800 .
C6 H6B 0.9800 .
C6 H6C 0.9800 .
C7 H7A 0.9800 .
C7 H7B 0.9800 .
C7 H7C 0.9800 .
C11 C12 1.405(2) 2_665
C11 C10 1.419(2) .
C11 C11 1.439(3) 2_665
C12 C8 1.403(2) .
C12 C11 1.405(2) 2_665
C12 H12 0.9500 .
C10 C9 1.404(2) .
C10 H10 0.9500 .
C8 C9 1.387(3) .
C8 C13 1.513(2) .
C9 C14 1.511(2) .
C14 H14A 0.9800 .
C14 H14B 0.9800 .
C14 H14C 0.9800 .
C13 H13A 0.9800 .
C13 H13B 0.9800 .
C13 H13C 0.9800 .
O7 C36 1.377(3) .
O7 C33 1.384(3) .
C35 C36 1.475(4) .
C35 C34 1.493(3) .
C35 H35A 0.9900 .
C35 H35B 0.9900 .
C34 C33 1.447(3) .
C34 H34A 0.9900 .
C34 H34B 0.9900 .
C36 H36A 0.9900 .
C36 H36B 0.9900 .
C33 H33A 0.9900 .
C33 H33B 0.9900 .
